data_7004413
loop_
_publ_author_name
'Gu, Zhi-Guo'
'Xu, Yi-Fan'
'Yin, Xiu-Ju'
'Zhou, Xin-Hui'
'Zuo, Jing-Lin'
'You, Xiao-Zeng'

_publ_section_title
;
 Cluster-based copper(ii) coordination polymers with azido bridges and
 chiral magnets
;
_journal_issue 41
_journal_name_full 'Dalton Transactions'
_journal_page_first 5593
_journal_page_last 5602
_journal_paper_doi 10.1039/b806619a
_journal_year 2008
_chemical_absolute_configuration rmad
_chemical_formula_moiety 'C18 H26 Cu3 N20'
_chemical_formula_sum 'C18 H26 Cu3 N20'
_chemical_formula_weight 713.21
_chemical_name_systematic
;
?
;
_space_group_IT_number 19
_symmetry_cell_setting orthorhombic
_symmetry_space_group_name_Hall 'P 2ac 2ab'
_symmetry_space_group_name_H-M 'P 21 21 21'
_atom_sites_solution_hydrogens geom
_atom_sites_solution_primary direct
_atom_sites_solution_secondary difmap
_audit_creation_method SHELXL-97
_cell_angle_alpha 90.00
_cell_angle_beta 90.00
_cell_angle_gamma 90.00
_cell_formula_units_Z 4
_cell_length_a 6.0471(14)
_cell_length_b 16.9379(13)
_cell_length_c 27.476(2)
_cell_measurement_reflns_used 4805
_cell_measurement_temperature 293(2)
_cell_measurement_theta_max 26.98
_cell_measurement_theta_min 2.39
_cell_volume 2814.2(7)
_computing_cell_refinement SMART
_computing_data_collection 'SMART (Bruker, 2000)'
_computing_data_reduction 'SAINT (Bruker, 2000)'
_computing_molecular_graphics SHELXTL
_computing_publication_material SHELXTL
_computing_structure_refinement SHELXTL
_computing_structure_solution 'SHELXTL (Bruker, 2000)'
_diffrn_ambient_temperature 293(2)
_diffrn_measured_fraction_theta_full 0.969
_diffrn_measured_fraction_theta_max 0.969
_diffrn_measurement_device_type 'Bruker Smart Apex CCD'
_diffrn_measurement_method 'phi and omega scans'
_diffrn_radiation_monochromator graphite
_diffrn_radiation_source 'sealed tube'
_diffrn_radiation_type MoK\a
_diffrn_radiation_wavelength 0.71073
_diffrn_reflns_av_R_equivalents 0.0337
_diffrn_reflns_av_sigmaI/netI 0.0672
_diffrn_reflns_limit_h_max 7
_diffrn_reflns_limit_h_min -7
_diffrn_reflns_limit_k_max 17
_diffrn_reflns_limit_k_min -20
_diffrn_reflns_limit_l_max 33
_diffrn_reflns_limit_l_min -28
_diffrn_reflns_number 11634
_diffrn_reflns_theta_full 26.00
_diffrn_reflns_theta_max 26.00
_diffrn_reflns_theta_min 2.40
_exptl_absorpt_coefficient_mu 2.296
_exptl_absorpt_correction_T_max 0.58
_exptl_absorpt_correction_T_min 0.51
_exptl_absorpt_correction_type multi-scan
_exptl_absorpt_process_details 'SADABS; Bruker, 2000'
_exptl_crystal_colour black
_exptl_crystal_density_diffrn 1.683
_exptl_crystal_density_method 'not measured'
_exptl_crystal_description plate
_exptl_crystal_F_000 1444
_exptl_crystal_size_max 0.30
_exptl_crystal_size_mid 0.26
_exptl_crystal_size_min 0.24
_refine_diff_density_max 0.553
_refine_diff_density_min -0.625
_refine_diff_density_rms 0.077
_refine_ls_abs_structure_details 'Flack H D (1983), Acta Cryst. A39, 876-881'
_refine_ls_abs_structure_Flack 0.02(2)
_refine_ls_extinction_method none
_refine_ls_goodness_of_fit_ref 1.040
_refine_ls_hydrogen_treatment constr
_refine_ls_matrix_type full
_refine_ls_number_parameters 372
_refine_ls_number_reflns 5238
_refine_ls_number_restraints 0
_refine_ls_restrained_S_all 1.040
_refine_ls_R_factor_all 0.0745
_refine_ls_R_factor_gt 0.0536
_refine_ls_shift/su_max 0.000
_refine_ls_shift/su_mean 0.000
_refine_ls_structure_factor_coef Fsqd
_refine_ls_weighting_details 'calc w=1/[\s^2^(Fo^2^)+(0.05P)^2^+0.55P] where P=(Fo^2^+2Fc^2^)/3'
_refine_ls_weighting_scheme calc
_refine_ls_wR_factor_gt 0.1008
_refine_ls_wR_factor_ref 0.1052
_reflns_number_gt 3949
_reflns_number_total 5238
_reflns_threshold_expression >2sigma(I)
_cod_data_source_file b806619a.txt
_cod_data_source_block complex3
_cod_depositor_comments
;
The following automatic conversions were performed:
'_symmetry_cell_setting' value 'Orthorhombic' changed to 'orthorhombic'
according to '/home/saulius/struct/CIF-dictionaries/cif_core.dic'
dictionary named 'cif_core.dic' version 2.4.1 from 2010-06-29.

Automatic conversion script
Id: cif_fix_enum 1527 2010-12-29 10:47:43Z saulius 
;
_cod_original_sg_symbol_H-M 'P2(1)2(1)2(1) '
_cod_database_code 7004413

loop_
_symmetry_equiv_pos_as_xyz
'x, y, z'
'-x+1/2, -y, z+1/2'
'-x, y+1/2, -z+1/2'
'x+1/2, -y+1/2, -z'

loop_
_atom_site_label
_atom_site_type_symbol
_atom_site_fract_x
_atom_site_fract_y
_atom_site_fract_z
_atom_site_U_iso_or_equiv
_atom_site_adp_type
_atom_site_occupancy
_atom_site_symmetry_multiplicity
_atom_site_calc_flag
_atom_site_refinement_flags
_atom_site_disorder_assembly
_atom_site_disorder_group
C1 C 0.5265(12) 0.8426(4) 0.6688(3) 0.0509(18) Uani 1 1 d . . .
H1A H 0.3829 0.8400 0.6540 0.076 Uiso 1 1 calc R . .
H1B H 0.5668 0.8969 0.6737 0.076 Uiso 1 1 calc R . .
H1C H 0.5232 0.8159 0.6996 0.076 Uiso 1 1 calc R . .
C2 C 0.6977(11) 0.8027(4) 0.6352(2) 0.0417(16) Uani 1 1 d . . .
H2A H 0.6414 0.8039 0.6022 0.050 Uiso 1 1 calc R . .
H2B H 0.8324 0.8338 0.6359 0.050 Uiso 1 1 calc R . .
C3 C 0.7553(15) 0.7185(4) 0.6478(2) 0.0549(19) Uani 1 1 d . . .
H3 H 0.6197 0.6868 0.6482 0.066 Uiso 1 1 calc R . .
C4 C 0.9163(12) 0.6834(4) 0.6104(2) 0.0425(16) Uani 1 1 d . . .
C5 C 0.8818(13) 0.6067(3) 0.5930(2) 0.0444(15) Uani 1 1 d . . .
H5 H 0.7635 0.5770 0.6045 0.053 Uiso 1 1 calc R . .
C6 C 1.0243(12) 0.5753(5) 0.5586(2) 0.0510(19) Uani 1 1 d . . .
H6 H 1.0000 0.5249 0.5464 0.061 Uiso 1 1 calc R . .
C7 C 1.2032(11) 0.6192(4) 0.5425(2) 0.0462(16) Uani 1 1 d . . .
H7 H 1.2987 0.5976 0.5195 0.055 Uiso 1 1 calc R . .
C8 C 1.2429(12) 0.6954(3) 0.5601(2) 0.0420(14) Uani 1 1 d . . .
H8 H 1.3649 0.7243 0.5497 0.050 Uiso 1 1 calc R . .
C9 C 1.0936(12) 0.7266(4) 0.5936(2) 0.0533(17) Uani 1 1 d . . .
H9 H 1.1141 0.7779 0.6049 0.064 Uiso 1 1 calc R . .
C10 C 0.7650(13) 0.6162(4) 0.8787(2) 0.0497(16) Uani 1 1 d . . .
H10A H 0.6629 0.6021 0.9040 0.075 Uiso 1 1 calc R . .
H10B H 0.8954 0.5841 0.8813 0.075 Uiso 1 1 calc R . .
H10C H 0.6971 0.6076 0.8475 0.075 Uiso 1 1 calc R . .
C11 C 0.8261(11) 0.7004(4) 0.8836(2) 0.0446(17) Uani 1 1 d . . .
H11A H 0.9514 0.7124 0.8628 0.054 Uiso 1 1 calc R . .
H11B H 0.8674 0.7118 0.9170 0.054 Uiso 1 1 calc R . .
C12 C 0.6255(13) 0.7513(4) 0.8687(2) 0.0509(17) Uani 1 1 d . . .
H12 H 0.5032 0.7171 0.8587 0.061 Uiso 1 1 calc R . .
C13 C 0.5559(11) 0.8005(4) 0.9125(2) 0.0413(15) Uani 1 1 d . . .
C14 C 0.3667(12) 0.7802(4) 0.9383(2) 0.0513(18) Uani 1 1 d . . .
H14 H 0.2803 0.7376 0.9286 0.062 Uiso 1 1 calc R . .
C15 C 0.3089(12) 0.8243(4) 0.9788(2) 0.0479(17) Uani 1 1 d . . .
H15 H 0.1854 0.8099 0.9969 0.057 Uiso 1 1 calc R . .
C16 C 0.4301(15) 0.8887(5) 0.9926(3) 0.064(2) Uani 1 1 d . . .
H16 H 0.3885 0.9170 1.0201 0.077 Uiso 1 1 calc R . .
C17 C 0.6131(13) 0.9124(4) 0.9664(2) 0.0520(17) Uani 1 1 d . . .
H17 H 0.6902 0.9576 0.9754 0.062 Uiso 1 1 calc R . .
C18 C 0.6813(10) 0.8685(4) 0.9266(2) 0.0417(15) Uani 1 1 d . . .
H18 H 0.8070 0.8830 0.9092 0.050 Uiso 1 1 calc R . .
Cu1 Cu 0.76237(12) 0.75577(4) 0.76046(2) 0.02938(16) Uani 1 1 d . . .
Cu2 Cu 0.39942(12) 1.01323(4) 0.74741(2) 0.03464(18) Uani 1 1 d . . .
Cu3 Cu 0.89619(12) 0.99600(4) 0.74659(2) 0.03306(17) Uani 1 1 d . . .
N1 N 0.8723(10) 0.7102(3) 0.69691(16) 0.0401(12) Uani 1 1 d . . .
H1D H 1.0094 0.7297 0.6926 0.048 Uiso 1 1 calc R . .
H1E H 0.8884 0.6581 0.7020 0.048 Uiso 1 1 calc R . .
N2 N 0.6975(9) 0.8014(3) 0.82672(16) 0.0402(13) Uani 1 1 d . . .
H2C H 0.8205 0.8270 0.8363 0.048 Uiso 1 1 calc R . .
H2D H 0.5924 0.8384 0.8225 0.048 Uiso 1 1 calc R . .
N3 N 0.5409(9) 0.6642(3) 0.76914(16) 0.0322(11) Uani 1 1 d . . .
N4 N 0.3530(11) 0.6724(3) 0.77248(17) 0.0394(13) Uani 1 1 d . . .
N5 N 0.1694(12) 0.6751(4) 0.7788(2) 0.0519(15) Uani 1 1 d . . .
N6 N 0.6623(9) 0.9915(3) 0.79214(16) 0.0436(14) Uani 1 1 d . . .
N7 N 0.6697(9) 1.0299(3) 0.83220(18) 0.0390(12) Uani 1 1 d . . .
N8 N 0.6841(10) 1.0641(3) 0.8668(2) 0.0490(14) Uani 1 1 d . . .
N9 N 0.6357(10) 0.9993(3) 0.69943(16) 0.0384(12) Uani 1 1 d . . .
N10 N 0.6559(10) 0.9944(3) 0.65539(17) 0.0418(13) Uani 1 1 d . . .
N11 N 0.6713(10) 0.9890(3) 0.61601(19) 0.0470(14) Uani 1 1 d . . .
N12 N 1.1452(9) 1.0223(3) 0.79696(15) 0.0330(11) Uani 1 1 d . . .
N13 N 1.1947(8) 0.9954(3) 0.83626(17) 0.0392(13) Uani 1 1 d . . .
N14 N 1.2256(10) 0.9757(3) 0.87332(19) 0.0455(13) Uani 1 1 d . . .
N15 N 1.1433(10) 1.0063(3) 0.70230(17) 0.0444(14) Uani 1 1 d . . .
N16 N 1.1507(10) 0.9777(3) 0.66366(18) 0.0415(13) Uani 1 1 d . . .
N17 N 1.1724(11) 0.9505(3) 0.6248(2) 0.0545(17) Uani 1 1 d . . .
N18 N 0.9505(8) 0.8525(2) 0.75191(18) 0.0328(10) Uani 1 1 d . . .
N19 N 1.1536(10) 0.8447(3) 0.7478(2) 0.0431(13) Uani 1 1 d . . .
N20 N 1.3442(11) 0.8444(3) 0.7449(2) 0.0516(14) Uani 1 1 d . . .

loop_
_atom_site_aniso_label
_atom_site_aniso_U_11
_atom_site_aniso_U_22
_atom_site_aniso_U_33
_atom_site_aniso_U_23
_atom_site_aniso_U_13
_atom_site_aniso_U_12
C1 0.045(5) 0.054(4) 0.053(4) -0.004(3) -0.007(3) 0.012(3)
C2 0.038(4) 0.053(4) 0.034(3) 0.017(3) 0.015(3) 0.012(3)
C3 0.058(5) 0.048(4) 0.059(4) -0.014(3) 0.014(4) 0.016(4)
C4 0.043(4) 0.044(4) 0.041(3) -0.004(3) 0.004(3) -0.004(3)
C5 0.051(4) 0.032(3) 0.050(3) 0.012(3) -0.011(3) 0.016(3)
C6 0.049(5) 0.058(4) 0.046(4) -0.006(3) 0.000(3) -0.024(3)
C7 0.033(4) 0.052(4) 0.054(4) 0.003(3) 0.006(3) -0.001(3)
C8 0.037(4) 0.039(3) 0.050(3) 0.012(3) -0.005(3) -0.016(3)
C9 0.046(4) 0.060(4) 0.053(4) -0.012(3) -0.014(4) 0.007(4)
C10 0.047(4) 0.052(4) 0.050(3) 0.018(3) 0.011(4) -0.002(3)
C11 0.031(4) 0.048(4) 0.055(3) -0.009(3) 0.021(3) -0.006(3)
C12 0.051(4) 0.045(4) 0.058(3) 0.003(3) 0.024(3) 0.014(4)
C13 0.033(4) 0.050(4) 0.041(3) -0.004(3) 0.003(3) -0.004(3)
C14 0.047(4) 0.060(4) 0.047(3) -0.002(3) 0.004(3) -0.021(4)
C15 0.037(4) 0.055(4) 0.051(4) 0.015(3) 0.007(3) 0.000(3)
C16 0.068(6) 0.060(5) 0.064(5) -0.014(4) 0.027(4) 0.027(4)
C17 0.054(5) 0.048(4) 0.053(4) -0.014(3) -0.017(4) 0.003(4)
C18 0.032(4) 0.042(4) 0.051(3) 0.009(3) 0.010(3) 0.016(3)
Cu1 0.0263(3) 0.0278(3) 0.0341(3) -0.0002(3) -0.0004(3) 0.0004(3)
Cu2 0.0299(4) 0.0405(4) 0.0335(4) -0.0029(3) 0.0071(3) -0.0068(3)
Cu3 0.0314(4) 0.0356(3) 0.0321(3) 0.0032(3) 0.0092(3) 0.0008(3)
N1 0.040(3) 0.037(3) 0.043(3) 0.008(2) 0.002(3) -0.006(2)
N2 0.039(3) 0.038(3) 0.043(3) -0.002(2) 0.004(2) -0.006(2)
N3 0.037(3) 0.030(2) 0.030(2) 0.003(2) 0.003(2) -0.001(2)
N4 0.037(4) 0.041(3) 0.040(3) -0.016(2) 0.009(2) -0.014(2)
N5 0.046(4) 0.060(4) 0.049(3) 0.012(3) 0.010(3) 0.013(3)
N6 0.038(3) 0.060(4) 0.032(2) -0.015(2) 0.008(2) 0.008(3)
N7 0.029(3) 0.039(3) 0.050(3) -0.018(2) -0.002(2) 0.000(2)
N8 0.043(4) 0.049(3) 0.055(3) 0.011(3) -0.002(3) 0.000(3)
N9 0.047(3) 0.030(3) 0.039(2) 0.016(2) 0.012(2) 0.008(3)
N10 0.044(3) 0.042(3) 0.040(3) -0.004(2) -0.005(2) -0.006(3)
N11 0.045(4) 0.043(3) 0.053(3) -0.004(3) -0.012(3) 0.000(3)
N12 0.029(3) 0.034(3) 0.036(2) 0.011(2) -0.012(2) 0.000(2)
N13 0.027(3) 0.049(3) 0.042(3) -0.018(3) -0.007(2) 0.005(2)
N14 0.029(3) 0.052(3) 0.056(3) 0.017(3) -0.007(3) -0.001(3)
N15 0.043(3) 0.048(3) 0.042(3) -0.020(2) 0.004(2) -0.016(3)
N16 0.037(3) 0.043(3) 0.044(3) -0.006(2) 0.005(3) -0.007(3)
N17 0.059(5) 0.049(4) 0.055(3) 0.017(3) -0.012(3) -0.001(3)
N18 0.029(3) 0.032(2) 0.037(3) -0.002(2) 0.007(2) 0.0036(17)
N19 0.047(4) 0.035(3) 0.047(3) -0.015(3) -0.003(3) 0.006(2)
N20 0.050(4) 0.054(3) 0.051(3) 0.002(3) 0.007(3) -0.003(3)

loop_
_atom_type_symbol
_atom_type_description
_atom_type_scat_dispersion_real
_atom_type_scat_dispersion_imag
_atom_type_scat_source
C C 0.0033 0.0016 'International Tables Vol C Tables 4.2.6.8 and 6.1.1.4'
H H 0.0000 0.0000 'International Tables Vol C Tables 4.2.6.8 and 6.1.1.4'
N N 0.0061 0.0033 'International Tables Vol C Tables 4.2.6.8 and 6.1.1.4'
Cu Cu 0.3201 1.2651 'International Tables Vol C Tables 4.2.6.8 and 6.1.1.4'

loop_
_geom_angle_atom_site_label_1
_geom_angle_atom_site_label_2
_geom_angle_atom_site_label_3
_geom_angle
_geom_angle_site_symmetry_1
_geom_angle_site_symmetry_3
_geom_angle_publ_flag
C2 C1 H1A 109.5 . . ?
C2 C1 H1B 109.5 . . ?
H1A C1 H1B 109.5 . . ?
C2 C1 H1C 109.5 . . ?
H1A C1 H1C 109.5 . . ?
H1B C1 H1C 109.5 . . ?
C3 C2 C1 115.7(5) . . ?
C3 C2 H2A 108.4 . . ?
C1 C2 H2A 108.4 . . ?
C3 C2 H2B 108.4 . . ?
C1 C2 H2B 108.4 . . ?
H2A C2 H2B 107.4 . . ?
C2 C3 N1 113.3(5) . . ?
C2 C3 C4 111.1(6) . . ?
N1 C3 C4 105.2(6) . . ?
C2 C3 H3 109.1 . . ?
N1 C3 H3 109.1 . . ?
C4 C3 H3 109.1 . . ?
C9 C4 C5 119.7(6) . . ?
C9 C4 C3 120.8(6) . . ?
C5 C4 C3 119.5(7) . . ?
C6 C5 C4 119.8(7) . . ?
C6 C5 H5 120.1 . . ?
C4 C5 H5 120.1 . . ?
C5 C6 C7 119.9(7) . . ?
C5 C6 H6 120.1 . . ?
C7 C6 H6 120.1 . . ?
C6 C7 C8 121.2(7) . . ?
C6 C7 H7 119.4 . . ?
C8 C7 H7 119.4 . . ?
C9 C8 C7 117.9(6) . . ?
C9 C8 H8 121.1 . . ?
C7 C8 H8 121.1 . . ?
C4 C9 C8 121.6(6) . . ?
C4 C9 H9 119.2 . . ?
C8 C9 H9 119.2 . . ?
C11 C10 H10A 109.5 . . ?
C11 C10 H10B 109.5 . . ?
H10A C10 H10B 109.5 . . ?
C11 C10 H10C 109.5 . . ?
H10A C10 H10C 109.5 . . ?
H10B C10 H10C 109.5 . . ?
C10 C11 C12 108.6(6) . . ?
C10 C11 H11A 110.0 . . ?
C12 C11 H11A 110.0 . . ?
C10 C11 H11B 110.0 . . ?
C12 C11 H11B 110.0 . . ?
H11A C11 H11B 108.4 . . ?
N2 C12 C13 112.4(5) . . ?
N2 C12 C11 107.0(5) . . ?
C13 C12 C11 108.3(6) . . ?
N2 C12 H12 109.7 . . ?
C13 C12 H12 109.7 . . ?
C11 C12 H12 109.7 . . ?
C14 C13 C18 119.8(6) . . ?
C14 C13 C12 119.7(6) . . ?
C18 C13 C12 120.4(6) . . ?
C15 C14 C13 119.0(6) . . ?
C15 C14 H14 120.5 . . ?
C13 C14 H14 120.5 . . ?
C16 C15 C14 121.2(6) . . ?
C16 C15 H15 119.4 . . ?
C14 C15 H15 119.4 . . ?
C15 C16 C17 121.1(6) . . ?
C15 C16 H16 119.4 . . ?
C17 C16 H16 119.4 . . ?
C16 C17 C18 119.7(7) . . ?
C16 C17 H17 120.2 . . ?
C18 C17 H17 120.2 . . ?
C17 C18 C13 119.1(6) . . ?
C17 C18 H18 120.4 . . ?
C13 C18 H18 120.4 . . ?
N18 Cu1 N2 84.4(2) . . ?
N18 Cu1 N1 91.4(2) . . ?
N2 Cu1 N1 172.0(2) . . ?
N18 Cu1 N3 174.0(2) . . ?
N2 Cu1 N3 93.3(2) . . ?
N1 Cu1 N3 91.5(2) . . ?
N9 Cu2 N15 98.2(2) . 1_455 ?
N9 Cu2 N6 79.4(2) . . ?
N15 Cu2 N6 166.2(2) 1_455 . ?
N9 Cu2 N12 177.1(2) . 1_455 ?
N15 Cu2 N12 80.5(2) 1_455 1_455 ?
N6 Cu2 N12 101.34(18) . 1_455 ?
N9 Cu2 Cu3 42.02(16) . . ?
N15 Cu2 Cu3 139.95(15) 1_455 . ?
N6 Cu2 Cu3 38.05(13) . . ?
N12 Cu2 Cu3 139.04(13) 1_455 . ?
N9 Cu2 Cu3 135.22(17) . 1_455 ?
N15 Cu2 Cu3 38.18(15) 1_455 1_455 ?
N6 Cu2 Cu3 139.62(14) . 1_455 ?
N12 Cu2 Cu3 43.01(13) 1_455 1_455 ?
Cu3 Cu2 Cu3 168.94(3) . 1_455 ?
N6 Cu3 N15 176.3(2) . . ?
N6 Cu3 N9 81.0(2) . . ?
N15 Cu3 N9 101.2(2) . . ?
N6 Cu3 N12 96.3(2) . . ?
N15 Cu3 N12 80.9(2) . . ?
N9 Cu3 N12 165.84(19) . . ?
N6 Cu3 N18 91.2(2) . . ?
N15 Cu3 N18 91.4(2) . . ?
N9 Cu3 N18 99.65(18) . . ?
N12 Cu3 N18 94.29(18) . . ?
N6 Cu3 Cu2 41.78(16) . . ?
N15 Cu3 Cu2 139.86(17) . . ?
N9 Cu3 Cu2 39.98(14) . . ?
N12 Cu3 Cu2 133.68(15) . . ?
N18 Cu3 Cu2 103.19(12) . . ?
N6 Cu3 Cu2 138.06(16) . 1_655 ?
N15 Cu3 Cu2 39.41(16) . 1_655 ?
N9 Cu3 Cu2 140.40(14) . 1_655 ?
N12 Cu3 Cu2 42.16(14) . 1_655 ?
N18 Cu3 Cu2 87.76(12) . 1_655 ?
Cu2 Cu3 Cu2 168.94(3) . 1_655 ?
C3 N1 Cu1 125.1(4) . . ?
C3 N1 H1D 106.0 . . ?
Cu1 N1 H1D 106.0 . . ?
C3 N1 H1E 106.0 . . ?
Cu1 N1 H1E 106.0 . . ?
H1D N1 H1E 106.3 . . ?
C12 N2 Cu1 122.4(4) . . ?
C12 N2 H2C 106.7 . . ?
Cu1 N2 H2C 106.7 . . ?
C12 N2 H2D 106.7 . . ?
Cu1 N2 H2D 106.7 . . ?
H2C N2 H2D 106.6 . . ?
N4 N3 Cu1 124.2(4) . . ?
N5 N4 N3 173.7(8) . . ?
N7 N6 Cu3 121.5(4) . . ?
N7 N6 Cu2 116.9(4) . . ?
Cu3 N6 Cu2 100.2(2) . . ?
N8 N7 N6 177.4(7) . . ?
N10 N9 Cu2 138.5(5) . . ?
N10 N9 Cu3 123.5(4) . . ?
Cu2 N9 Cu3 98.0(2) . . ?
N11 N10 N9 178.8(7) . . ?
N13 N12 Cu2 112.2(4) . 1_655 ?
N13 N12 Cu3 133.5(4) . . ?
Cu2 N12 Cu3 94.83(18) 1_655 . ?
N14 N13 N12 173.6(6) . . ?
N16 N15 Cu3 124.3(5) . . ?
N16 N15 Cu2 124.2(5) . 1_655 ?
Cu3 N15 Cu2 102.4(2) . 1_655 ?
N15 N16 N17 175.6(7) . . ?
N19 N18 Cu1 119.0(4) . . ?
N19 N18 Cu3 103.4(3) . . ?
Cu1 N18 Cu3 137.6(2) . . ?
N20 N19 N18 174.0(6) . . ?

loop_
_geom_bond_atom_site_label_1
_geom_bond_atom_site_label_2
_geom_bond_distance
_geom_bond_site_symmetry_2
_geom_bond_publ_flag
C1 C2 1.542(9) . ?
C1 H1A 0.9600 . ?
C1 H1B 0.9600 . ?
C1 H1C 0.9600 . ?
C2 C3 1.508(9) . ?
C2 H2A 0.9700 . ?
C2 H2B 0.9700 . ?
C3 N1 1.530(8) . ?
C3 C4 1.535(9) . ?
C3 H3 0.9800 . ?
C4 C9 1.378(10) . ?
C4 C5 1.400(9) . ?
C5 C6 1.384(10) . ?
C5 H5 0.9300 . ?
C6 C7 1.386(9) . ?
C6 H6 0.9300 . ?
C7 C8 1.398(9) . ?
C7 H7 0.9300 . ?
C8 C9 1.394(9) . ?
C8 H8 0.9300 . ?
C9 H9 0.9300 . ?
C10 C11 1.481(9) . ?
C10 H10A 0.9600 . ?
C10 H10B 0.9600 . ?
C10 H10C 0.9600 . ?
C11 C12 1.543(9) . ?
C11 H11A 0.9700 . ?
C11 H11B 0.9700 . ?
C12 N2 1.497(7) . ?
C12 C13 1.523(8) . ?
C12 H12 0.9800 . ?
C13 C14 1.389(9) . ?
C13 C18 1.433(9) . ?
C14 C15 1.383(9) . ?
C14 H14 0.9300 . ?
C15 C16 1.368(11) . ?
C15 H15 0.9300 . ?
C16 C17 1.380(11) . ?
C16 H16 0.9300 . ?
C17 C18 1.384(8) . ?
C17 H17 0.9300 . ?
C18 H18 0.9300 . ?
Cu1 N18 2.008(5) . ?
Cu1 N2 2.016(5) . ?
Cu1 N1 2.021(5) . ?
Cu1 N3 2.063(5) . ?
Cu2 N9 1.958(5) . ?
Cu2 N15 1.987(6) 1_455 ?
Cu2 N6 2.043(6) . ?
Cu2 N12 2.059(5) 1_455 ?
Cu2 Cu3 3.0182(13) . ?
Cu2 Cu3 3.0572(13) 1_455 ?
Cu3 N6 1.890(5) . ?
Cu3 N15 1.935(6) . ?
Cu3 N9 2.040(6) . ?
Cu3 N12 2.093(5) . ?
Cu3 N18 2.458(4) . ?
Cu3 Cu2 3.0572(13) 1_655 ?
N1 H1D 0.9000 . ?
N1 H1E 0.9000 . ?
N2 H2C 0.9000 . ?
N2 H2D 0.9000 . ?
N3 N4 1.148(8) . ?
N4 N5 1.125(8) . ?
N6 N7 1.279(7) . ?
N7 N8 1.118(7) . ?
N9 N10 1.219(6) . ?
N10 N11 1.090(6) . ?
N12 N13 1.210(6) . ?
N12 Cu2 2.059(5) 1_655 ?
N13 N14 1.088(6) . ?
N15 N16 1.168(7) . ?
N15 Cu2 1.987(6) 1_655 ?
N16 N17 1.171(7) . ?
N18 N19 1.241(8) . ?
N19 N20 1.155(8) . ?
